data_7046633
loop_
_publ_author_name
'Yap, Chew Pheng'
'Chong, Yuan Yi'
'Chwee, Tsz Sian'
'Fan, Wai Yip'

_publ_section_title
;
 Electrocatalytic proton reduction by an air-stable nickel(ii)-thiolato
 PNN pincer complex.
;
_journal_issue 25
_journal_name_full 'Dalton transactions (Cambridge, England : 2003)'
_journal_page_first 8483
_journal_page_last 8488
_journal_paper_doi 10.1039/c8dt00911b
_journal_volume 47
_journal_year 2018
_chemical_formula_sum 'C19 H35 N4 Ni O6 P'
_chemical_formula_weight 505.19
_space_group_crystal_system monoclinic
_space_group_IT_number 14
_space_group_name_Hall '-P 2ybc'
_space_group_name_H-M_alt 'P 1 21/c 1'
_symmetry_space_group_name_Hall '-P 2ybc'
_symmetry_space_group_name_H-M 'P 1 21/c 1'
_atom_sites_solution_hydrogens geom
_audit_creation_method SHELXL-2014/6
_audit_update_record
;
2018-03-09 deposited with the CCDC.
2018-06-11 downloaded from the CCDC.
;
_cell_angle_alpha 90
_cell_angle_beta 105.677(2)
_cell_angle_gamma 90
_cell_formula_units_Z 4
_cell_length_a 15.0308(10)
_cell_length_b 10.8450(7)
_cell_length_c 14.9367(10)
_cell_measurement_reflns_used 9900
_cell_measurement_temperature 100(2)
_cell_measurement_theta_max 28.32
_cell_measurement_theta_min 2.35
_cell_volume 2344.2(3)
_computing_cell_refinement 'Bruker SAINT'
_computing_data_collection 'Bruker APEX2'
_computing_data_reduction 'Bruker SAINT'
_computing_molecular_graphics 'Bruker SHELXTL'
_computing_publication_material 'Bruker SHELXTL'
_computing_structure_refinement 'SHELXL-2014/6 (Sheldrick, 2014)'
_computing_structure_solution 'SHELXS-97 (Sheldrick 2008)'
_diffrn_ambient_temperature 100(2)
_diffrn_measured_fraction_theta_full 0.999
_diffrn_measured_fraction_theta_max 0.994
_diffrn_measurement_device_type 'Bruker D8 Venture'
_diffrn_measurement_method '\f and \w scans'
_diffrn_radiation_type MoK\a
_diffrn_radiation_wavelength 0.71073
_diffrn_reflns_av_R_equivalents 0.0349
_diffrn_reflns_av_unetI/netI 0.0342
_diffrn_reflns_Laue_measured_fraction_full 0.999
_diffrn_reflns_Laue_measured_fraction_max 0.994
_diffrn_reflns_limit_h_max 19
_diffrn_reflns_limit_h_min -20
_diffrn_reflns_limit_k_max 11
_diffrn_reflns_limit_k_min -14
_diffrn_reflns_limit_l_max 19
_diffrn_reflns_limit_l_min -19
_diffrn_reflns_number 22665
_diffrn_reflns_point_group_measured_fraction_full 0.999
_diffrn_reflns_point_group_measured_fraction_max 0.994
_diffrn_reflns_theta_full 25.242
_diffrn_reflns_theta_max 28.348
_diffrn_reflns_theta_min 2.347
_exptl_absorpt_coefficient_mu 0.937
_exptl_absorpt_correction_T_max 0.7457
_exptl_absorpt_correction_T_min 0.6025
_exptl_absorpt_correction_type multi-scan
_exptl_absorpt_process_details 'Sadabs, (Sheldrick 2012)'
_exptl_crystal_colour Orange
_exptl_crystal_density_diffrn 1.431
_exptl_crystal_density_meas ?
_exptl_crystal_density_method 'Not Measured'
_exptl_crystal_description Plate
_exptl_crystal_F_000 1072
_exptl_crystal_size_max 0.400
_exptl_crystal_size_mid 0.300
_exptl_crystal_size_min 0.140
_refine_diff_density_max 1.202
_refine_diff_density_min -0.456
_refine_diff_density_rms 0.095
_refine_ls_extinction_method none
_refine_ls_goodness_of_fit_ref 1.154
_refine_ls_hydrogen_treatment constr
_refine_ls_matrix_type full
_refine_ls_number_parameters 288
_refine_ls_number_reflns 5813
_refine_ls_number_restraints 0
_refine_ls_restrained_S_all 1.154
_refine_ls_R_factor_all 0.0610
_refine_ls_R_factor_gt 0.0470
_refine_ls_shift/su_max 0.001
_refine_ls_shift/su_mean 0.000
_refine_ls_structure_factor_coef Fsqd
_refine_ls_weighting_details 'w=1/[\s^2^(Fo^2^)+(0.0440P)^2^+3.2647P] where P=(Fo^2^+2Fc^2^)/3'
_refine_ls_weighting_scheme calc
_refine_ls_wR_factor_gt 0.1114
_refine_ls_wR_factor_ref 0.1167
_reflns_Friedel_coverage 0.000
_reflns_number_gt 4840
_reflns_number_total 5813
_reflns_threshold_expression 'I > 2\s(I)'
_cod_data_source_file c8dt00911b2.cif
_cod_data_source_block E500
_cod_depositor_comments
;
The following automatic conversions were performed:

'_exptl_absorpt_correction_type' value 'Multi-scan' changed to
'multi-scan' according to
/home/data/users/saulius/crontab/automatic-downloads/rss-feeds/RSC/lib/dictionaries/cif_core.dic
dictionary named 'cif_core.dic' version 2.4.2 from 2011-04-26.

'_exptl_crystal_density_meas' value 'Not Measured' was changed to '?'
- the value is perceived as not measured.

Automatic conversion script
Id: cif_fix_values 4973 2017-02-22 13:04:09Z antanas 

 Adding full bibliography for 7046633--7046635.cif.
;
_cod_database_code 7046633
_shelx_space_group_comment
; 
The symmetry employed for this shelxl refinement is uniquely defined 
by the following loop, which should always be used as a source of 
symmetry information in preference to the above space-group names. 
They are only intended as comments. 
;
_shelx_estimated_absorpt_t_min 0.706
_shelx_estimated_absorpt_t_max 0.880
_shelxl_version_number 2014/6

loop_
_space_group_symop_operation_xyz
'x, y, z'
'-x, y+1/2, -z+1/2'
'-x, -y, -z'
'x, -y-1/2, z-1/2'

loop_
_atom_site_label
_atom_site_type_symbol
_atom_site_fract_x
_atom_site_fract_y
_atom_site_fract_z
_atom_site_U_iso_or_equiv
_atom_site_adp_type
_atom_site_occupancy
_atom_site_site_symmetry_order
_atom_site_calc_flag
_atom_site_refinement_flags_posn
_atom_site_refinement_flags_adp
Ni1 Ni 0.21845(2) 0.32515(3) 0.71984(2) 0.01558(10) Uani 1 1 d . .
P1 P 0.24221(4) 0.52432(6) 0.72289(4) 0.01537(14) Uani 1 1 d . .
O1 O 0.10649(13) 0.34183(18) 0.75297(13) 0.0237(4) Uani 1 1 d . .
O2 O 0.16399(15) 0.2805(2) 0.89631(14) 0.0318(5) Uani 1 1 d . .
O3 O 0.02085(15) 0.3424(2) 0.84756(17) 0.0371(5) Uani 1 1 d . .
O4 O 0.41739(15) 0.7262(2) 0.57507(15) 0.0319(5) Uani 1 1 d . .
O5 O 0.50574(16) 0.8867(2) 0.59757(17) 0.0397(6) Uani 1 1 d . .
O6 O 0.40438(16) 0.8649(2) 0.67455(16) 0.0406(6) Uani 1 1 d . .
N1 N 0.21072(15) 0.1422(2) 0.70413(15) 0.0204(5) Uani 1 1 d . .
N2 N 0.31881(15) 0.3147(2) 0.66900(14) 0.0182(4) Uani 1 1 d . .
N3 N 0.09738(16) 0.3203(2) 0.83543(17) 0.0242(5) Uani 1 1 d . .
N4 N 0.44319(15) 0.8260(2) 0.61648(15) 0.0225(5) Uani 1 1 d . .
C1 C 0.2631(2) 0.1077(3) 0.6369(2) 0.0263(6) Uani 1 1 d . .
H1A H 0.2197 0.0965 0.5745 0.032 Uiso 1 1 calc R U
H1B H 0.2952 0.0284 0.6559 0.032 Uiso 1 1 calc R U
C2 C 0.33222(19) 0.2042(3) 0.63210(18) 0.0226(6) Uani 1 1 d . .
C3 C 0.40112(19) 0.1875(3) 0.5878(2) 0.0278(6) Uani 1 1 d . .
H3 H 0.4114 0.1086 0.5648 0.033 Uiso 1 1 calc R U
C4 C 0.45445(19) 0.2866(3) 0.5773(2) 0.0303(7) Uani 1 1 d . .
H4 H 0.4999 0.2776 0.5442 0.036 Uiso 1 1 calc R U
C5 C 0.44176(19) 0.3991(3) 0.61501(19) 0.0269(6) Uani 1 1 d . .
H5 H 0.4786 0.4679 0.6084 0.032 Uiso 1 1 calc R U
C6 C 0.37443(17) 0.4113(3) 0.66306(17) 0.0190(5) Uani 1 1 d . .
C7 C 0.35968(17) 0.5268(3) 0.71049(18) 0.0194(5) Uani 1 1 d . .
H7A H 0.3682 0.5992 0.6733 0.023 Uiso 1 1 calc R U
H7B H 0.4048 0.5323 0.7724 0.023 Uiso 1 1 calc R U
C8 C 0.1127(2) 0.0933(3) 0.6693(2) 0.0274(6) Uani 1 1 d . .
H8A H 0.1154 0.0044 0.6552 0.033 Uiso 1 1 calc R U
H8B H 0.0817 0.1014 0.7196 0.033 Uiso 1 1 calc R U
C9 C 0.0555(2) 0.1581(3) 0.5840(2) 0.0335(7) Uani 1 1 d . .
H9A H 0.0417 0.2421 0.6004 0.050 Uiso 1 1 calc R U
H9B H -0.0025 0.1130 0.5592 0.050 Uiso 1 1 calc R U
H9C H 0.0898 0.1615 0.5368 0.050 Uiso 1 1 calc R U
C10 C 0.2518(2) 0.0798(3) 0.7962(2) 0.0337(7) Uani 1 1 d . .
H10A H 0.2502 -0.0106 0.7867 0.040 Uiso 1 1 calc R U
H10B H 0.2134 0.0990 0.8388 0.040 Uiso 1 1 calc R U
C11 C 0.3509(2) 0.1192(4) 0.8416(2) 0.0452(9) Uani 1 1 d . .
H11A H 0.3893 0.1008 0.7997 0.068 Uiso 1 1 calc R U
H11B H 0.3746 0.0743 0.9001 0.068 Uiso 1 1 calc R U
H11C H 0.3526 0.2080 0.8542 0.068 Uiso 1 1 calc R U
C12 C 0.24792(18) 0.6118(2) 0.83153(17) 0.0188(5) Uani 1 1 d . .
C13 C 0.29937(19) 0.5293(3) 0.91291(17) 0.0228(6) Uani 1 1 d . .
H13A H 0.3038 0.5718 0.9718 0.034 Uiso 1 1 calc R U
H13B H 0.3616 0.5118 0.9073 0.034 Uiso 1 1 calc R U
H13C H 0.2655 0.4517 0.9114 0.034 Uiso 1 1 calc R U
C14 C 0.1518(2) 0.6412(3) 0.8418(2) 0.0282(6) Uani 1 1 d . .
H14A H 0.1162 0.5647 0.8378 0.042 Uiso 1 1 calc R U
H14B H 0.1201 0.6973 0.7919 0.042 Uiso 1 1 calc R U
H14C H 0.1575 0.6804 0.9022 0.042 Uiso 1 1 calc R U
C15 C 0.3035(2) 0.7316(3) 0.8355(2) 0.0287(6) Uani 1 1 d . .
H15A H 0.2708 0.7870 0.7856 0.043 Uiso 1 1 calc R U
H15B H 0.3646 0.7124 0.8275 0.043 Uiso 1 1 calc R U
H15C H 0.3106 0.7718 0.8958 0.043 Uiso 1 1 calc R U
C16 C 0.16606(19) 0.5968(2) 0.61611(17) 0.0205(5) Uani 1 1 d . .
C17 C 0.06484(19) 0.5672(3) 0.61085(19) 0.0257(6) Uani 1 1 d . .
H17A H 0.0495 0.6008 0.6657 0.039 Uiso 1 1 calc R U
H17B H 0.0560 0.4776 0.6089 0.039 Uiso 1 1 calc R U
H17C H 0.0245 0.6043 0.5546 0.039 Uiso 1 1 calc R U
C18 C 0.1792(2) 0.7364(3) 0.6136(2) 0.0267(6) Uani 1 1 d . .
H18A H 0.1421 0.7689 0.5540 0.040 Uiso 1 1 calc R U
H18B H 0.2446 0.7549 0.6207 0.040 Uiso 1 1 calc R U
H18C H 0.1595 0.7748 0.6644 0.040 Uiso 1 1 calc R U
C19 C 0.1903(2) 0.5392(3) 0.53151(18) 0.0286(6) Uani 1 1 d . .
H19A H 0.1464 0.5682 0.4743 0.043 Uiso 1 1 calc R U
H19B H 0.1870 0.4492 0.5350 0.043 Uiso 1 1 calc R U
H19C H 0.2530 0.5637 0.5314 0.043 Uiso 1 1 calc R U

loop_
_atom_site_aniso_label
_atom_site_aniso_U_11
_atom_site_aniso_U_22
_atom_site_aniso_U_33
_atom_site_aniso_U_23
_atom_site_aniso_U_13
_atom_site_aniso_U_12
Ni1 0.01583(17) 0.01674(17) 0.01490(16) -0.00107(13) 0.00541(12) 0.00151(12)
P1 0.0170(3) 0.0165(3) 0.0126(3) 0.0003(2) 0.0039(2) 0.0009(2)
O1 0.0247(10) 0.0250(11) 0.0246(10) 0.0014(8) 0.0118(8) 0.0008(8)
O2 0.0365(12) 0.0345(12) 0.0259(11) 0.0068(9) 0.0108(9) 0.0028(9)
O3 0.0295(11) 0.0450(14) 0.0451(13) -0.0011(11) 0.0245(10) 0.0006(10)
O4 0.0398(12) 0.0299(12) 0.0287(11) -0.0032(9) 0.0139(9) -0.0102(9)
O5 0.0391(13) 0.0375(13) 0.0482(14) -0.0081(11) 0.0218(11) -0.0171(11)
O6 0.0402(13) 0.0503(15) 0.0363(12) -0.0043(11) 0.0189(10) 0.0061(11)
N1 0.0250(12) 0.0188(11) 0.0166(10) -0.0022(8) 0.0042(9) 0.0044(9)
N2 0.0189(11) 0.0215(12) 0.0145(10) -0.0018(8) 0.0052(8) 0.0036(8)
N3 0.0253(12) 0.0211(12) 0.0293(12) -0.0016(10) 0.0126(10) -0.0037(10)
N4 0.0213(11) 0.0285(13) 0.0171(10) 0.0021(10) 0.0043(9) 0.0030(10)
C1 0.0304(15) 0.0224(15) 0.0275(14) -0.0084(12) 0.0102(12) 0.0005(11)
C2 0.0218(13) 0.0246(15) 0.0200(13) -0.0067(11) 0.0031(10) 0.0030(10)
C3 0.0225(14) 0.0356(17) 0.0240(14) -0.0131(12) 0.0040(11) 0.0048(12)
C4 0.0187(13) 0.052(2) 0.0210(14) -0.0103(13) 0.0063(11) 0.0030(13)
C5 0.0201(13) 0.0410(18) 0.0205(13) -0.0048(12) 0.0071(10) -0.0041(12)
C6 0.0164(12) 0.0247(14) 0.0142(11) -0.0008(10) 0.0016(9) 0.0015(10)
C7 0.0192(12) 0.0205(13) 0.0190(12) -0.0009(10) 0.0058(10) -0.0028(10)
C8 0.0316(16) 0.0205(15) 0.0332(15) -0.0052(12) 0.0142(12) -0.0073(11)
C9 0.0255(15) 0.044(2) 0.0299(15) -0.0082(14) 0.0053(12) -0.0099(13)
C10 0.054(2) 0.0189(15) 0.0256(15) 0.0055(12) 0.0063(14) 0.0087(13)
C11 0.045(2) 0.050(2) 0.0340(18) 0.0064(16) -0.0006(15) 0.0185(17)
C12 0.0233(13) 0.0195(13) 0.0127(11) -0.0027(10) 0.0034(9) 0.0007(10)
C13 0.0271(14) 0.0274(15) 0.0128(12) 0.0009(10) 0.0034(10) -0.0007(11)
C14 0.0276(15) 0.0326(17) 0.0249(14) -0.0095(12) 0.0083(11) 0.0050(12)
C15 0.0378(17) 0.0218(15) 0.0236(14) -0.0039(11) 0.0035(12) -0.0051(12)
C16 0.0242(14) 0.0208(14) 0.0152(12) 0.0030(10) 0.0029(10) 0.0028(10)
C17 0.0243(14) 0.0261(15) 0.0217(13) 0.0003(11) -0.0022(11) 0.0001(11)
C18 0.0312(15) 0.0252(15) 0.0221(14) 0.0071(11) 0.0045(11) 0.0044(12)
C19 0.0370(16) 0.0338(17) 0.0131(12) 0.0021(11) 0.0032(11) 0.0071(13)

loop_
_atom_type_symbol
_atom_type_description
_atom_type_scat_dispersion_real
_atom_type_scat_dispersion_imag
_atom_type_scat_source
C C 0.0033 0.0016 'International Tables Vol C Tables 4.2.6.8 and 6.1.1.4'
H H 0.0000 0.0000 'International Tables Vol C Tables 4.2.6.8 and 6.1.1.4'
N N 0.0061 0.0033 'International Tables Vol C Tables 4.2.6.8 and 6.1.1.4'
O O 0.0106 0.0060 'International Tables Vol C Tables 4.2.6.8 and 6.1.1.4'
P P 0.1023 0.0942 'International Tables Vol C Tables 4.2.6.8 and 6.1.1.4'
Ni Ni 0.3393 1.1124 'International Tables Vol C Tables 4.2.6.8 and 6.1.1.4'

loop_
_geom_angle_atom_site_label_1
_geom_angle_atom_site_label_2
_geom_angle_atom_site_label_3
_geom_angle
N2 Ni1 O1 171.37(9)
N2 Ni1 N1 85.40(9)
O1 Ni1 N1 95.65(9)
N2 Ni1 P1 85.57(7)
O1 Ni1 P1 92.98(6)
N1 Ni1 P1 170.76(7)
C7 P1 C12 105.25(12)
C7 P1 C16 107.09(12)
C12 P1 C16 113.78(12)
C7 P1 Ni1 99.74(9)
C12 P1 Ni1 119.35(9)
C16 P1 Ni1 109.82(9)
N3 O1 Ni1 124.23(17)
C1 N1 C10 110.1(2)
C1 N1 C8 108.9(2)
C10 N1 C8 106.0(2)
C1 N1 Ni1 107.77(17)
C10 N1 Ni1 110.01(17)
C8 N1 Ni1 114.01(17)
C2 N2 C6 119.5(2)
C2 N2 Ni1 116.35(19)
C6 N2 Ni1 124.02(18)
O2 N3 O3 124.2(2)
O2 N3 O1 119.3(2)
O3 N3 O1 116.5(2)
O5 N4 O6 120.4(3)
O5 N4 O4 119.8(2)
O6 N4 O4 119.7(2)
N1 C1 C2 111.1(2)
N1 C1 H1A 109.4
C2 C1 H1A 109.4
N1 C1 H1B 109.4
C2 C1 H1B 109.4
H1A C1 H1B 108.0
N2 C2 C3 121.5(3)
N2 C2 C1 114.8(2)
C3 C2 C1 123.5(3)
C4 C3 C2 119.1(3)
C4 C3 H3 120.4
C2 C3 H3 120.4
C3 C4 C5 119.8(3)
C3 C4 H4 120.1
C5 C4 H4 120.1
C4 C5 C6 119.6(3)
C4 C5 H5 120.2
C6 C5 H5 120.2
N2 C6 C5 120.3(2)
N2 C6 C7 116.5(2)
C5 C6 C7 123.2(3)
C6 C7 P1 108.03(18)
C6 C7 H7A 110.1
P1 C7 H7A 110.1
C6 C7 H7B 110.1
P1 C7 H7B 110.1
H7A C7 H7B 108.4
C9 C8 N1 114.0(2)
C9 C8 H8A 108.7
N1 C8 H8A 108.7
C9 C8 H8B 108.7
N1 C8 H8B 108.7
H8A C8 H8B 107.6
C8 C9 H9A 109.5
C8 C9 H9B 109.5
H9A C9 H9B 109.5
C8 C9 H9C 109.5
H9A C9 H9C 109.5
H9B C9 H9C 109.5
N1 C10 C11 113.0(3)
N1 C10 H10A 109.0
C11 C10 H10A 109.0
N1 C10 H10B 109.0
C11 C10 H10B 109.0
H10A C10 H10B 107.8
C10 C11 H11A 109.5
C10 C11 H11B 109.5
H11A C11 H11B 109.5
C10 C11 H11C 109.5
H11A C11 H11C 109.5
H11B C11 H11C 109.5
C14 C12 C15 109.8(2)
C14 C12 C13 109.2(2)
C15 C12 C13 108.0(2)
C14 C12 P1 111.81(18)
C15 C12 P1 111.14(18)
C13 C12 P1 106.68(18)
C12 C13 H13A 109.5
C12 C13 H13B 109.5
H13A C13 H13B 109.5
C12 C13 H13C 109.5
H13A C13 H13C 109.5
H13B C13 H13C 109.5
C12 C14 H14A 109.5
C12 C14 H14B 109.5
H14A C14 H14B 109.5
C12 C14 H14C 109.5
H14A C14 H14C 109.5
H14B C14 H14C 109.5
C12 C15 H15A 109.5
C12 C15 H15B 109.5
H15A C15 H15B 109.5
C12 C15 H15C 109.5
H15A C15 H15C 109.5
H15B C15 H15C 109.5
C18 C16 C17 109.8(2)
C18 C16 C19 108.7(2)
C17 C16 C19 108.9(2)
C18 C16 P1 112.62(19)
C17 C16 P1 109.01(18)
C19 C16 P1 107.70(18)
C16 C17 H17A 109.5
C16 C17 H17B 109.5
H17A C17 H17B 109.5
C16 C17 H17C 109.5
H17A C17 H17C 109.5
H17B C17 H17C 109.5
C16 C18 H18A 109.5
C16 C18 H18B 109.5
H18A C18 H18B 109.5
C16 C18 H18C 109.5
H18A C18 H18C 109.5
H18B C18 H18C 109.5
C16 C19 H19A 109.5
C16 C19 H19B 109.5
H19A C19 H19B 109.5
C16 C19 H19C 109.5
H19A C19 H19C 109.5
H19B C19 H19C 109.5

loop_
_geom_bond_atom_site_label_1
_geom_bond_atom_site_label_2
_geom_bond_distance
Ni1 N2 1.867(2)
Ni1 O1 1.8866(18)
Ni1 N1 1.998(2)
Ni1 P1 2.1878(7)
P1 C7 1.825(3)
P1 C12 1.862(3)
P1 C16 1.867(3)
O1 N3 1.297(3)
O2 N3 1.234(3)
O3 N3 1.235(3)
O4 N4 1.255(3)
O5 N4 1.241(3)
O6 N4 1.243(3)
N1 C1 1.482(3)
N1 C10 1.508(4)
N1 C8 1.519(4)
N2 C2 1.357(3)
N2 C6 1.358(3)
C1 C2 1.490(4)
C1 H1A 0.9900
C1 H1B 0.9900
C2 C3 1.384(4)
C3 C4 1.375(5)
C3 H3 0.9500
C4 C5 1.378(4)
C4 H4 0.9500
C5 C6 1.396(4)
C5 H5 0.9500
C6 C7 1.485(4)
C7 H7A 0.9900
C7 H7B 0.9900
C8 C9 1.505(4)
C8 H8A 0.9900
C8 H8B 0.9900
C9 H9A 0.9800
C9 H9B 0.9800
C9 H9C 0.9800
C10 C11 1.522(5)
C10 H10A 0.9900
C10 H10B 0.9900
C11 H11A 0.9800
C11 H11B 0.9800
C11 H11C 0.9800
C12 C14 1.527(4)
C12 C15 1.537(4)
C12 C13 1.539(4)
C13 H13A 0.9800
C13 H13B 0.9800
C13 H13C 0.9800
C14 H14A 0.9800
C14 H14B 0.9800
C14 H14C 0.9800
C15 H15A 0.9800
C15 H15B 0.9800
C15 H15C 0.9800
C16 C18 1.528(4)
C16 C17 1.536(4)
C16 C19 1.539(4)
C17 H17A 0.9800
C17 H17B 0.9800
C17 H17C 0.9800
C18 H18A 0.9800
C18 H18B 0.9800
C18 H18C 0.9800
C19 H19A 0.9800
C19 H19B 0.9800
C19 H19C 0.9800
